data_4001028
loop_
_publ_author_name
'Mizoguchi, Hiroshi'
'Ramirez, A. P.'
'Siegrist, T.'
'Zakharov, L. N.'
'Sleight, A. W.'
'Subramanian, M. A.'

_publ_section_title
;
 Possible Verwey-Type Transition in Pb3Rh7O15
;
_journal_issue 11
_journal_name_full 'Chemistry of Materials'
_journal_page_first 2300
_journal_paper_doi 10.1021/cm900697s
_journal_volume 21
_journal_year 2009
_chemical_formula_sum 'Bi0.96 O15 Pb2.04 Rh7'
_chemical_formula_weight 1583.66
_chemical_name_systematic
;
 ?
;
_space_group_IT_number 193
_symmetry_cell_setting hexagonal
_symmetry_space_group_name_Hall '-P 6c 2'
_symmetry_space_group_name_H-M 'P 63/m c m'
_atom_sites_solution_primary direct
_atom_sites_solution_secondary difmap
_audit_creation_method SHELXLTL
_cell_angle_alpha 90.00
_cell_angle_beta 90.00
_cell_angle_gamma 120.00
_cell_formula_units_Z 4
_cell_length_a 10.351(5)
_cell_length_b 10.351(5)
_cell_length_c 13.152(13)
_cell_measurement_reflns_used 2437
_cell_measurement_temperature 268(2)
_cell_measurement_theta_max 27.87
_cell_measurement_theta_min 3.10
_cell_volume 1220.4(15)
_computing_cell_refinement 'Bruker SAINT'
_computing_data_collection 'Bruker SMART'
_computing_data_reduction 'Bruker SAINT'
_computing_molecular_graphics 'Bruker SHELXTL'
_computing_publication_material 'Bruker SHELXTL'
_computing_structure_refinement 'Bruker SHELXTL'
_computing_structure_solution 'Bruker SHELXTL'
_diffrn_ambient_temperature 268(2)
_diffrn_measured_fraction_theta_full 1.000
_diffrn_measured_fraction_theta_max 1.000
_diffrn_measurement_device_type 'CCD area detector Bruker Apex'
_diffrn_measurement_method 'phi and omega scans'
_diffrn_radiation_monochromator graphite
_diffrn_radiation_source 'fine-focus sealed tube'
_diffrn_radiation_type MoK\a
_diffrn_radiation_wavelength 0.71073
_diffrn_reflns_av_R_equivalents 0.0458
_diffrn_reflns_av_sigmaI/netI 0.0155
_diffrn_reflns_limit_h_max 11
_diffrn_reflns_limit_h_min -13
_diffrn_reflns_limit_k_max 13
_diffrn_reflns_limit_k_min -12
_diffrn_reflns_limit_l_max 17
_diffrn_reflns_limit_l_min -16
_diffrn_reflns_number 9490
_diffrn_reflns_theta_full 27.49
_diffrn_reflns_theta_max 27.49
_diffrn_reflns_theta_min 2.27
_exptl_absorpt_coefficient_mu 51.116
_exptl_absorpt_correction_T_max 0.597
_exptl_absorpt_correction_T_min 0.294
_exptl_absorpt_correction_type multi-scan
_exptl_absorpt_process_details SADABS
_exptl_crystal_colour dark-blue
_exptl_crystal_density_diffrn 8.620
_exptl_crystal_density_method 'not measured'
_exptl_crystal_description cut-block
_exptl_crystal_F_000 2728
_exptl_crystal_size_max 0.03
_exptl_crystal_size_mid 0.02
_exptl_crystal_size_min 0.01
_refine_diff_density_max 1.497
_refine_diff_density_min -1.587
_refine_diff_density_rms 0.277
_refine_ls_extinction_coef 0.00015(2)
_refine_ls_extinction_expression Fc^*^=kFc[1+0.001xFc^2^\l^3^/sin(2\q)]^-1/4^
_refine_ls_extinction_method SHELXL
_refine_ls_goodness_of_fit_ref 1.276
_refine_ls_matrix_type full
_refine_ls_number_parameters 51
_refine_ls_number_reflns 544
_refine_ls_number_restraints 0
_refine_ls_restrained_S_all 1.276
_refine_ls_R_factor_all 0.0228
_refine_ls_R_factor_gt 0.0212
_refine_ls_shift/su_max 0.000
_refine_ls_shift/su_mean 0.000
_refine_ls_structure_factor_coef Fsqd
_refine_ls_weighting_details 'calc w=1/[\s^2^(Fo^2^)+(0.0218P)^2^+9.5014P] where P=(Fo^2^+2Fc^2^)/3'
_refine_ls_weighting_scheme calc
_refine_ls_wR_factor_gt 0.0487
_refine_ls_wR_factor_ref 0.0504
_reflns_number_gt 528
_reflns_number_total 544
_reflns_threshold_expression >2sigma(I)
_cod_data_source_file cm900697s_si_002.cif
_cod_data_source_block mrt16
_cod_depositor_comments
;
The following automatic conversions were performed:

'_symmetry_cell_setting' value 'Hexagonal' changed to 'hexagonal'
according to /home/saulius/struct/CIF-dictionaries/cif_core.dic
dictionary named 'cif_core.dic' version 2.4.2 from 2011-04-26.

Automatic conversion script
Id: cif_fix_values 1715 2011-07-08 13:25:40Z adriana 
;
_cod_original_cell_volume 1220.3(14)
_cod_original_sg_symbol_H-M P6(3)/mcm
_cod_database_code 4001028

loop_
_symmetry_equiv_pos_as_xyz
'x, y, z'
'-y, x-y, z'
'-x+y, -x, z'
'-x, -y, z+1/2'
'y, -x+y, z+1/2'
'x-y, x, z+1/2'
'y, x, -z+1/2'
'x-y, -y, -z+1/2'
'-x, -x+y, -z+1/2'
'-y, -x, -z'
'-x+y, y, -z'
'x, x-y, -z'
'-x, -y, -z'
'y, -x+y, -z'
'x-y, x, -z'
'x, y, -z-1/2'
'-y, x-y, -z-1/2'
'-x+y, -x, -z-1/2'
'-y, -x, z-1/2'
'-x+y, y, z-1/2'
'x, x-y, z-1/2'
'y, x, z'
'x-y, -y, z'
'-x, -x+y, z'

loop_
_atom_site_label
_atom_site_type_symbol
_atom_site_fract_x
_atom_site_fract_y
_atom_site_fract_z
_atom_site_U_iso_or_equiv
_atom_site_adp_type
_atom_site_occupancy
_atom_site_symmetry_multiplicity
_atom_site_calc_flag
_atom_site_refinement_flags
Pb1 Pb 1.0000 0.39648(6) 0.2500 0.01580(18) Uani 0.68 4 d SP
Bi1 Bi 1.0000 0.39648(6) 0.2500 0.01580(18) Uani 0.32 4 d SP
Pb2 Pb 0.73608(6) 0.0000 0.2500 0.01242(17) Uani 0.68 4 d SP
Bi2 Bi 0.73608(6) 0.0000 0.2500 0.01242(17) Uani 0.32 4 d SP
Rh1 Rh 0.6667 0.3333 0.14824(7) 0.0037(2) Uani 1 3 d S
Rh2 Rh 0.66407(8) -0.16797(4) 0.0000 0.0049(2) Uani 1 2 d S
Rh3 Rh 1.0000 0.0000 0.0000 0.0044(4) Uani 1 12 d S
Rh4 Rh 0.5000 0.0000 0.0000 0.0049(2) Uani 1 4 d S
O1 O 0.6660(6) 0.0000 0.0791(5) 0.0064(13) Uani 1 2 d S
O2 O 1.1680(6) 0.0000 0.0796(5) 0.0078(14) Uani 1 2 d S
O3 O 0.4914(5) 0.1570(5) 0.0838(4) 0.0063(10) Uani 1 1 d .
O4 O 0.8260(8) 0.4815(8) 0.2500 0.0049(13) Uani 1 2 d S

loop_
_atom_site_aniso_label
_atom_site_aniso_U_11
_atom_site_aniso_U_22
_atom_site_aniso_U_33
_atom_site_aniso_U_23
_atom_site_aniso_U_13
_atom_site_aniso_U_12
Pb1 0.0088(3) 0.0159(2) 0.0203(3) 0.000 0.000 0.00440(15)
Bi1 0.0088(3) 0.0159(2) 0.0203(3) 0.000 0.000 0.00440(15)
Pb2 0.0180(3) 0.0098(3) 0.0067(3) 0.000 0.000 0.00488(14)
Bi2 0.0180(3) 0.0098(3) 0.0067(3) 0.000 0.000 0.00488(14)
Rh1 0.0039(3) 0.0039(3) 0.0034(4) 0.000 0.000 0.00193(14)
Rh2 0.0049(4) 0.0048(3) 0.0051(4) 0.0003(2) 0.000 0.00247(18)
Rh3 0.0047(5) 0.0047(5) 0.0037(8) 0.000 0.000 0.0024(3)
Rh4 0.0051(4) 0.0053(5) 0.0042(5) 0.000 -0.0004(3) 0.0026(2)
O1 0.004(2) 0.007(3) 0.009(3) 0.000 0.002(2) 0.0034(17)
O2 0.006(2) 0.012(4) 0.007(3) 0.000 0.000(2) 0.0060(18)
O3 0.005(2) 0.007(2) 0.009(2) -0.0031(19) -0.0022(19) 0.0038(19)
O4 0.008(3) 0.008(3) 0.001(3) 0.000 0.000 0.006(3)

loop_
_atom_type_symbol
_atom_type_description
_atom_type_scat_dispersion_real
_atom_type_scat_dispersion_imag
_atom_type_scat_source
O O 0.0106 0.0060 'International Tables Vol C Tables 4.2.6.8 and 6.1.1.4'
Rh Rh -1.1178 0.9187 'International Tables Vol C Tables 4.2.6.8 and 6.1.1.4'
Pb Pb -3.3944 10.1111 'International Tables Vol C Tables 4.2.6.8 and 6.1.1.4'
Bi Bi -4.1077 10.2566 'International Tables Vol C Tables 4.2.6.8 and 6.1.1.4'

loop_
_geom_angle_atom_site_label_1
_geom_angle_atom_site_label_2
_geom_angle_atom_site_label_3
_geom_angle
_geom_angle_site_symmetry_1
_geom_angle_site_symmetry_3
O4 Pb1 O4 82.4(3) 9_765 .
O4 Pb1 O3 66.10(12) 9_765 7_655
O4 Pb1 O3 107.86(13) . 7_655
O4 Pb1 O3 107.86(13) 9_765 2_655
O4 Pb1 O3 66.10(12) . 2_655
O3 Pb1 O3 172.5(2) 7_655 2_655
O4 Pb1 O3 66.10(12) 9_765 22_655
O4 Pb1 O3 107.86(13) . 22_655
O3 Pb1 O3 114.1(2) 7_655 22_655
O3 Pb1 O3 65.4(2) 2_655 22_655
O4 Pb1 O3 107.86(13) 9_765 17_656
O4 Pb1 O3 66.10(12) . 17_656
O3 Pb1 O3 65.4(2) 7_655 17_656
O3 Pb1 O3 114.1(2) 2_655 17_656
O3 Pb1 O3 172.5(2) 22_655 17_656
O4 Pb1 Rh1 109.73(15) 9_765 .
O4 Pb1 Rh1 36.34(13) . .
O3 Pb1 Rh1 140.73(10) 7_655 .
O3 Pb1 Rh1 35.43(10) 2_655 .
O3 Pb1 Rh1 97.02(11) 22_655 .
O3 Pb1 Rh1 80.62(11) 17_656 .
O4 Pb1 Rh1 36.34(13) 9_765 7_655
O4 Pb1 Rh1 109.73(16) . 7_655
O3 Pb1 Rh1 35.43(10) 7_655 7_655
O3 Pb1 Rh1 140.73(11) 2_655 7_655
O3 Pb1 Rh1 80.62(11) 22_655 7_655
O3 Pb1 Rh1 97.02(11) 17_656 7_655
Rh1 Pb1 Rh1 143.76(2) . 7_655
O4 Pb1 Rh1 109.73(15) 9_765 16_556
O4 Pb1 Rh1 36.34(13) . 16_556
O3 Pb1 Rh1 97.02(11) 7_655 16_556
O3 Pb1 Rh1 80.62(11) 2_655 16_556
O3 Pb1 Rh1 140.73(10) 22_655 16_556
O3 Pb1 Rh1 35.43(10) 17_656 16_556
Rh1 Pb1 Rh1 45.72(5) . 16_556
Rh1 Pb1 Rh1 120.31(4) 7_655 16_556
O4 Pb1 Rh1 36.34(13) 9_765 22_655
O4 Pb1 Rh1 109.73(16) . 22_655
O3 Pb1 Rh1 80.62(11) 7_655 22_655
O3 Pb1 Rh1 97.02(11) 2_655 22_655
O3 Pb1 Rh1 35.43(10) 22_655 22_655
O3 Pb1 Rh1 140.73(11) 17_656 22_655
Rh1 Pb1 Rh1 120.31(4) . 22_655
Rh1 Pb1 Rh1 45.72(5) 7_655 22_655
Rh1 Pb1 Rh1 143.76(2) 16_556 22_655
O4 Pb1 Pb2 41.22(17) 9_765 2_655
O4 Pb1 Pb2 41.22(17) . 2_655
O3 Pb1 Pb2 86.25(10) 7_655 2_655
O3 Pb1 Pb2 86.25(10) 2_655 2_655
O3 Pb1 Pb2 86.25(10) 22_655 2_655
O3 Pb1 Pb2 86.25(10) 17_656 2_655
Rh1 Pb1 Pb2 71.878(11) . 2_655
Rh1 Pb1 Pb2 71.878(11) 7_655 2_655
Rh1 Pb1 Pb2 71.878(11) 16_556 2_655
Rh1 Pb1 Pb2 71.878(11) 22_655 2_655
O4 Pb1 Bi2 41.22(17) 9_765 2_655
O4 Pb1 Bi2 41.22(17) . 2_655
O3 Pb1 Bi2 86.25(10) 7_655 2_655
O3 Pb1 Bi2 86.25(10) 2_655 2_655
O3 Pb1 Bi2 86.25(10) 22_655 2_655
O3 Pb1 Bi2 86.25(10) 17_656 2_655
Rh1 Pb1 Bi2 71.878(11) . 2_655
Rh1 Pb1 Bi2 71.878(11) 7_655 2_655
Rh1 Pb1 Bi2 71.878(11) 16_556 2_655
Rh1 Pb1 Bi2 71.878(11) 22_655 2_655
Pb2 Pb1 Bi2 0.0 2_655 2_655
O4 Pb2 O4 83.9(3) 7_545 3_665
O4 Pb2 O1 76.81(12) 7_545 .
O4 Pb2 O1 76.81(12) 3_665 .
O4 Pb2 O1 76.81(12) 7_545 16_556
O4 Pb2 O1 76.81(12) 3_665 16_556
O1 Pb2 O1 144.2(3) . 16_556
O4 Pb2 Bi1 41.97(16) 7_545 3_665
O4 Pb2 Bi1 41.97(16) 3_665 3_665
O1 Pb2 Bi1 72.12(16) . 3_665
O1 Pb2 Bi1 72.12(16) 16_556 3_665
O4 Pb2 Pb1 41.97(16) 7_545 3_665
O4 Pb2 Pb1 41.97(16) 3_665 3_665
O1 Pb2 Pb1 72.12(16) . 3_665
O1 Pb2 Pb1 72.12(16) 16_556 3_665
Bi1 Pb2 Pb1 0.0 3_665 3_665
O4 Pb2 Pb1 142.80(16) 7_545 .
O4 Pb2 Pb1 58.86(16) 3_665 .
O1 Pb2 Pb1 93.31(3) . .
O1 Pb2 Pb1 93.31(3) 16_556 .
Bi1 Pb2 Pb1 100.830(12) 3_665 .
Pb1 Pb2 Pb1 100.830(12) 3_665 .
O4 Pb2 Bi1 58.86(16) 7_545 2_645
O4 Pb2 Bi1 142.80(16) 3_665 2_645
O1 Pb2 Bi1 93.31(3) . 2_645
O1 Pb2 Bi1 93.31(3) 16_556 2_645
Bi1 Pb2 Bi1 100.830(12) 3_665 2_645
Pb1 Pb2 Bi1 100.830(12) 3_665 2_645
Pb1 Pb2 Bi1 158.34(2) . 2_645
O4 Pb2 Pb1 58.86(16) 7_545 2_645
O4 Pb2 Pb1 142.80(16) 3_665 2_645
O1 Pb2 Pb1 93.31(3) . 2_645
O1 Pb2 Pb1 93.31(3) 16_556 2_645
Bi1 Pb2 Pb1 100.830(12) 3_665 2_645
Pb1 Pb2 Pb1 100.830(12) 3_665 2_645
Pb1 Pb2 Pb1 158.34(2) . 2_645
Bi1 Pb2 Pb1 0.000(13) 2_645 2_645
O3 Rh1 O3 103.45(17) 2_655 .
O3 Rh1 O3 103.45(17) 2_655 3_665
O3 Rh1 O3 103.45(17) . 3_665
O3 Rh1 O4 88.1(2) 2_655 3_665
O3 Rh1 O4 83.4(2) . 3_665
O3 Rh1 O4 164.6(2) 3_665 3_665
O3 Rh1 O4 83.4(2) 2_655 .
O3 Rh1 O4 164.6(2) . .
O3 Rh1 O4 88.1(2) 3_665 .
O4 Rh1 O4 83.11(19) 3_665 .
O3 Rh1 O4 164.6(2) 2_655 2_655
O3 Rh1 O4 88.1(2) . 2_655
O3 Rh1 O4 83.4(2) 3_665 2_655
O4 Rh1 O4 83.11(19) 3_665 2_655
O4 Rh1 O4 83.11(19) . 2_655
O3 Rh1 Rh1 114.98(15) 2_655 16_556
O3 Rh1 Rh1 114.98(15) . 16_556
O3 Rh1 Rh1 114.98(15) 3_665 16_556
O4 Rh1 Rh1 49.99(13) 3_665 16_556
O4 Rh1 Rh1 49.99(13) . 16_556
O4 Rh1 Rh1 49.99(13) 2_655 16_556
O3 Rh1 Pb1 48.81(15) 2_655 .
O3 Rh1 Pb1 134.47(14) . .
O3 Rh1 Pb1 116.76(13) 3_665 .
O4 Rh1 Pb1 63.52(18) 3_665 .
O4 Rh1 Pb1 42.37(18) . .
O4 Rh1 Pb1 115.81(14) 2_655 .
Rh1 Rh1 Pb1 67.14(3) 16_556 .
O3 Rh1 Pb1 116.76(13) 2_655 3_665
O3 Rh1 Pb1 48.81(15) . 3_665
O3 Rh1 Pb1 134.47(14) 3_665 3_665
O4 Rh1 Pb1 42.37(18) 3_665 3_665
O4 Rh1 Pb1 115.81(14) . 3_665
O4 Rh1 Pb1 63.52(18) 2_655 3_665
Rh1 Rh1 Pb1 67.14(3) 16_556 3_665
Pb1 Rh1 Pb1 105.88(3) . 3_665
O3 Rh1 Bi1 116.76(13) 2_655 3_665
O3 Rh1 Bi1 48.81(15) . 3_665
O3 Rh1 Bi1 134.47(14) 3_665 3_665
O4 Rh1 Bi1 42.37(18) 3_665 3_665
O4 Rh1 Bi1 115.81(14) . 3_665
O4 Rh1 Bi1 63.52(18) 2_655 3_665
Rh1 Rh1 Bi1 67.14(3) 16_556 3_665
Pb1 Rh1 Bi1 105.88(3) . 3_665
Pb1 Rh1 Bi1 0.00(2) 3_665 3_665
O3 Rh1 Pb1 134.47(14) 2_655 2_655
O3 Rh1 Pb1 116.76(13) . 2_655
O3 Rh1 Pb1 48.81(15) 3_665 2_655
O4 Rh1 Pb1 115.81(14) 3_665 2_655
O4 Rh1 Pb1 63.52(18) . 2_655
O4 Rh1 Pb1 42.37(18) 2_655 2_655
Rh1 Rh1 Pb1 67.14(3) 16_556 2_655
Pb1 Rh1 Pb1 105.88(3) . 2_655
Pb1 Rh1 Pb1 105.88(3) 3_665 2_655
Bi1 Rh1 Pb1 105.88(3) 3_665 2_655
O3 Rh2 O3 91.6(3) 24_655 13_655
O3 Rh2 O1 84.1(2) 24_655 15_545
O3 Rh2 O1 96.6(2) 13_655 15_545
O3 Rh2 O1 96.6(2) 24_655 .
O3 Rh2 O1 84.1(2) 13_655 .
O1 Rh2 O1 179.0(3) 15_545 .
O3 Rh2 O2 92.1(2) 24_655 3_765
O3 Rh2 O2 176.3(2) 13_655 3_765
O1 Rh2 O2 83.8(2) 15_545 3_765
O1 Rh2 O2 95.4(2) . 3_765
O3 Rh2 O2 176.3(2) 24_655 13_755
O3 Rh2 O2 92.1(2) 13_655 13_755
O1 Rh2 O2 95.4(2) 15_545 13_755
O1 Rh2 O2 83.8(2) . 13_755
O2 Rh2 O2 84.2(4) 3_765 13_755
O3 Rh2 Rh4 41.97(14) 24_655 3_655
O3 Rh2 Rh4 93.14(14) 13_655 3_655
O1 Rh2 Rh4 42.23(19) 15_545 3_655
O1 Rh2 Rh4 138.51(14) . 3_655
O2 Rh2 Rh4 89.66(16) 3_765 3_655
O2 Rh2 Rh4 137.65(14) 13_755 3_655
O3 Rh2 Rh4 93.14(14) 24_655 .
O3 Rh2 Rh4 41.97(14) 13_655 .
O1 Rh2 Rh4 138.51(14) 15_545 .
O1 Rh2 Rh4 42.23(19) . .
O2 Rh2 Rh4 137.65(14) 3_765 .
O2 Rh2 Rh4 89.66(16) 13_755 .
Rh4 Rh2 Rh4 120.78(2) 3_655 .
O3 Rh2 Rh3 134.18(14) 24_655 .
O3 Rh2 Rh3 134.18(14) 13_655 .
O1 Rh2 Rh3 89.50(17) 15_545 .
O1 Rh2 Rh3 89.50(17) . .
O2 Rh2 Rh3 42.11(19) 3_765 .
O2 Rh2 Rh3 42.11(19) 13_755 .
Rh4 Rh2 Rh3 119.612(12) 3_655 .
Rh4 Rh2 Rh3 119.612(12) . .
O3 Rh2 Rh2 138.25(14) 24_655 14_665
O3 Rh2 Rh2 87.19(13) 13_655 14_665
O1 Rh2 Rh2 137.52(19) 15_545 14_665
O1 Rh2 Rh2 41.73(14) . 14_665
O2 Rh2 Rh2 90.01(16) 3_765 14_665
O2 Rh2 Rh2 42.10(14) 13_755 14_665
Rh4 Rh2 Rh2 179.612(12) 3_655 14_665
Rh4 Rh2 Rh2 59.612(12) . 14_665
Rh3 Rh2 Rh2 60.0 . 14_665
O3 Rh2 Rh2 87.19(13) 24_655 15_545
O3 Rh2 Rh2 138.25(14) 13_655 15_545
O1 Rh2 Rh2 41.73(14) 15_545 15_545
O1 Rh2 Rh2 137.52(19) . 15_545
O2 Rh2 Rh2 42.10(14) 3_765 15_545
O2 Rh2 Rh2 90.01(16) 13_755 15_545
Rh4 Rh2 Rh2 59.612(12) 3_655 15_545
Rh4 Rh2 Rh2 179.612(12) . 15_545
Rh3 Rh2 Rh2 60.0 . 15_545
Rh2 Rh2 Rh2 120.0 14_665 15_545
O2 Rh3 O2 84.2(3) 14_665 .
O2 Rh3 O2 84.2(3) 14_665 3_765
O2 Rh3 O2 95.8(3) . 3_765
O2 Rh3 O2 95.8(3) 14_665 13_755
O2 Rh3 O2 180.0(4) . 13_755
O2 Rh3 O2 84.2(3) 3_765 13_755
O2 Rh3 O2 180.0(4) 14_665 2_645
O2 Rh3 O2 95.8(3) . 2_645
O2 Rh3 O2 95.8(3) 3_765 2_645
O2 Rh3 O2 84.2(3) 13_755 2_645
O2 Rh3 O2 95.8(3) 14_665 15_545
O2 Rh3 O2 84.2(3) . 15_545
O2 Rh3 O2 180.0(3) 3_765 15_545
O2 Rh3 O2 95.8(3) 13_755 15_545
O2 Rh3 O2 84.2(3) 2_645 15_545
O2 Rh3 Rh2 90.0 14_665 13_755
O2 Rh3 Rh2 42.10(13) . 13_755
O2 Rh3 Rh2 137.90(13) 3_765 13_755
O2 Rh3 Rh2 137.90(13) 13_755 13_755
O2 Rh3 Rh2 90.0 2_645 13_755
O2 Rh3 Rh2 42.10(13) 15_545 13_755
O2 Rh3 Rh2 42.10(13) 14_665 15_545
O2 Rh3 Rh2 90.0 . 15_545
O2 Rh3 Rh2 42.10(13) 3_765 15_545
O2 Rh3 Rh2 90.0 13_755 15_545
O2 Rh3 Rh2 137.90(13) 2_645 15_545
O2 Rh3 Rh2 137.90(13) 15_545 15_545
Rh2 Rh3 Rh2 120.0 13_755 15_545
O2 Rh3 Rh2 90.0 14_665 .
O2 Rh3 Rh2 137.90(13) . .
O2 Rh3 Rh2 42.10(13) 3_765 .
O2 Rh3 Rh2 42.10(13) 13_755 .
O2 Rh3 Rh2 90.0 2_645 .
O2 Rh3 Rh2 137.90(13) 15_545 .
Rh2 Rh3 Rh2 180.000(16) 13_755 .
Rh2 Rh3 Rh2 60.0 15_545 .
O2 Rh3 Rh2 137.90(13) 14_665 3_765
O2 Rh3 Rh2 90.0 . 3_765
O2 Rh3 Rh2 137.90(13) 3_765 3_765
O2 Rh3 Rh2 90.0 13_755 3_765
O2 Rh3 Rh2 42.10(13) 2_645 3_765
O2 Rh3 Rh2 42.10(13) 15_545 3_765
Rh2 Rh3 Rh2 60.0 13_755 3_765
Rh2 Rh3 Rh2 180.0 15_545 3_765
Rh2 Rh3 Rh2 120.0 . 3_765
O2 Rh3 Rh2 42.10(13) 14_665 2_645
O2 Rh3 Rh2 42.10(13) . 2_645
O2 Rh3 Rh2 90.0 3_765 2_645
O2 Rh3 Rh2 137.90(13) 13_755 2_645
O2 Rh3 Rh2 137.90(13) 2_645 2_645
O2 Rh3 Rh2 90.0 15_545 2_645
Rh2 Rh3 Rh2 60.0 13_755 2_645
Rh2 Rh3 Rh2 60.0 15_545 2_645
Rh2 Rh3 Rh2 120.0 . 2_645
Rh2 Rh3 Rh2 120.0 3_765 2_645
O2 Rh3 Rh2 137.90(13) 14_665 14_665
O2 Rh3 Rh2 137.90(13) . 14_665
O2 Rh3 Rh2 90.0 3_765 14_665
O2 Rh3 Rh2 42.10(13) 13_755 14_665
O2 Rh3 Rh2 42.10(13) 2_645 14_665
O2 Rh3 Rh2 90.0 15_545 14_665
Rh2 Rh3 Rh2 120.0 13_755 14_665
Rh2 Rh3 Rh2 120.0 15_545 14_665
Rh2 Rh3 Rh2 60.0 . 14_665
Rh2 Rh3 Rh2 60.0 3_765 14_665
Rh2 Rh3 Rh2 180.000(8) 2_645 14_665
O3 Rh4 O3 180.0(3) 13_655 .
O3 Rh4 O3 90.7(3) 13_655 23
O3 Rh4 O3 89.3(3) . 23
O3 Rh4 O3 89.3(3) 13_655 11_655
O3 Rh4 O3 90.7(3) . 11_655
O3 Rh4 O3 180.0(2) 23 11_655
O3 Rh4 O1 84.27(19) 13_655 .
O3 Rh4 O1 95.73(19) . .
O3 Rh4 O1 95.73(19) 23 .
O3 Rh4 O1 84.27(19) 11_655 .
O3 Rh4 O1 95.73(19) 13_655 13_655
O3 Rh4 O1 84.27(19) . 13_655
O3 Rh4 O1 84.27(19) 23 13_655
O3 Rh4 O1 95.73(19) 11_655 13_655
O1 Rh4 O1 180.0(4) . 13_655
O3 Rh4 Rh2 88.13(13) 13_655 14_665
O3 Rh4 Rh2 91.87(13) . 14_665
O3 Rh4 Rh2 138.07(14) 23 14_665
O3 Rh4 Rh2 41.93(14) 11_655 14_665
O1 Rh4 Rh2 42.45(13) . 14_665
O1 Rh4 Rh2 137.55(13) 13_655 14_665
O3 Rh4 Rh2 91.87(13) 13_655 2_545
O3 Rh4 Rh2 88.13(13) . 2_545
O3 Rh4 Rh2 41.93(14) 23 2_545
O3 Rh4 Rh2 138.07(14) 11_655 2_545
O1 Rh4 Rh2 137.55(13) . 2_545
O1 Rh4 Rh2 42.45(13) 13_655 2_545
Rh2 Rh4 Rh2 180.0 14_665 2_545
O3 Rh4 Rh2 41.93(14) 13_655 .
O3 Rh4 Rh2 138.07(14) . .
O3 Rh4 Rh2 91.87(13) 23 .
O3 Rh4 Rh2 88.13(13) 11_655 .
O1 Rh4 Rh2 42.45(13) . .
O1 Rh4 Rh2 137.55(13) 13_655 .
Rh2 Rh4 Rh2 60.78(2) 14_665 .
Rh2 Rh4 Rh2 119.22(2) 2_545 .
O3 Rh4 Rh2 138.07(14) 13_655 13_655
O3 Rh4 Rh2 41.93(14) . 13_655
O3 Rh4 Rh2 88.13(13) 23 13_655
O3 Rh4 Rh2 91.87(13) 11_655 13_655
O1 Rh4 Rh2 137.55(13) . 13_655
O1 Rh4 Rh2 42.45(13) 13_655 13_655
Rh2 Rh4 Rh2 119.22(2) 14_665 13_655
Rh2 Rh4 Rh2 60.78(2) 2_545 13_655
Rh2 Rh4 Rh2 180.000(17) . 13_655
Rh4 O1 Rh2 95.3(2) . 14_665
Rh4 O1 Rh2 95.3(2) . .
Rh2 O1 Rh2 96.5(3) 14_665 .
Rh4 O1 Pb2 139.1(3) . .
Rh2 O1 Pb2 111.2(2) 14_665 .
Rh2 O1 Pb2 111.2(2) . .
Rh2 O2 Rh2 95.8(3) 2_645 13_755
Rh2 O2 Rh3 95.8(2) 2_645 .
Rh2 O2 Rh3 95.8(2) 13_755 .
Rh2 O3 Rh4 96.1(2) 13_655 .
Rh2 O3 Rh1 124.6(2) 13_655 .
Rh4 O3 Rh1 125.7(2) . .
Rh2 O3 Pb1 115.7(2) 13_655 3_665
Rh4 O3 Pb1 96.41(19) . 3_665
Rh1 O3 Pb1 95.77(19) . 3_665
Rh2 O3 Bi1 115.7(2) 13_655 3_665
Rh4 O3 Bi1 96.41(19) . 3_665
Rh1 O3 Bi1 95.77(19) . 3_665
Rh1 O4 Rh1 80.0(3) . 16_556
Rh1 O4 Bi2 135.40(18) . 2_655
Rh1 O4 Bi2 135.40(18) 16_556 2_655
Rh1 O4 Pb2 135.40(18) . 2_655
Rh1 O4 Pb2 135.40(18) 16_556 2_655
Rh1 O4 Pb1 101.3(2) . .
Rh1 O4 Pb1 101.3(2) 16_556 .
Bi2 O4 Pb1 96.8(2) 2_655 .
Pb2 O4 Pb1 96.8(2) 2_655 .

loop_
_geom_bond_atom_site_label_1
_geom_bond_atom_site_label_2
_geom_bond_distance
_geom_bond_site_symmetry_2
Pb1 O4 2.367(7) 9_765
Pb1 O4 2.367(7) .
Pb1 O3 2.605(5) 7_655
Pb1 O3 2.605(5) 2_655
Pb1 O3 2.605(5) 22_655
Pb1 O3 2.605(5) 17_656
Pb1 Rh1 3.4449(15) .
Pb1 Rh1 3.4449(15) 7_655
Pb1 Rh1 3.4449(15) 16_556
Pb1 Rh1 3.4449(15) 22_655
Pb1 Pb2 3.5151(19) 2_655
Pb1 Bi2 3.5151(19) 2_655
Pb2 O4 2.333(7) 7_545
Pb2 O4 2.333(7) 3_665
Pb2 O1 2.361(7) .
Pb2 O1 2.361(7) 16_556
Pb2 Bi1 3.5151(19) 3_665
Pb2 Pb1 3.5151(19) 3_665
Pb2 Bi1 3.6185(18) 2_645
Pb2 Pb1 3.6185(18) 2_645
Rh1 O3 2.007(5) 2_655
Rh1 O3 2.007(5) .
Rh1 O3 2.007(5) 3_665
Rh1 O4 2.082(5) 3_665
Rh1 O4 2.082(5) .
Rh1 O4 2.082(5) 2_655
Rh1 Rh1 2.677(3) 16_556
Rh1 Pb1 3.4449(15) 3_665
Rh1 Bi1 3.4449(15) 3_665
Rh1 Pb1 3.4449(15) 2_655
Rh2 O3 2.000(5) 24_655
Rh2 O3 2.000(5) 13_655
Rh2 O1 2.017(4) 15_545
Rh2 O1 2.017(4) .
Rh2 O2 2.029(5) 3_765
Rh2 O2 2.029(5) 13_755
Rh2 Rh4 2.9764(15) 3_655
Rh2 Rh4 2.9764(15) .
Rh2 Rh3 3.0113(16) .
Rh2 Rh2 3.0113(16) 14_665
Rh2 Rh2 3.0113(16) 15_545
Rh3 O2 2.030(7) 14_665
Rh3 O2 2.030(7) .
Rh3 O2 2.030(7) 3_765
Rh3 O2 2.030(7) 13_755
Rh3 O2 2.030(7) 2_645
Rh3 O2 2.030(7) 15_545
Rh3 Rh2 3.0113(16) 13_755
Rh3 Rh2 3.0113(16) 15_545
Rh3 Rh2 3.0113(16) 3_765
Rh3 Rh2 3.0113(16) 2_645
Rh3 Rh2 3.0113(16) 14_665
Rh4 O3 2.002(5) 13_655
Rh4 O3 2.002(5) .
Rh4 O3 2.002(5) 23
Rh4 O3 2.002(5) 11_655
Rh4 O1 2.009(7) .
Rh4 O1 2.009(7) 13_655
Rh4 Rh2 2.9764(15) 14_665
Rh4 Rh2 2.9764(15) 2_545
Rh4 Rh2 2.9764(14) 13_655
O1 Rh2 2.017(4) 14_665
O2 Rh2 2.029(5) 2_645
O2 Rh2 2.029(5) 13_755
O3 Rh2 2.000(5) 13_655
O3 Pb1 2.605(5) 3_665
O3 Bi1 2.605(5) 3_665
O4 Rh1 2.082(5) 16_556
O4 Bi2 2.333(7) 2_655
O4 Pb2 2.333(7) 2_655

loop_
_geom_torsion_atom_site_label_1
_geom_torsion_atom_site_label_2
_geom_torsion_atom_site_label_3
_geom_torsion_atom_site_label_4
_geom_torsion
_geom_torsion_site_symmetry_1
_geom_torsion_site_symmetry_4
O4 Pb1 Pb2 O4 0.0 . 7_545
O3 Pb1 Pb2 O4 113.57(12) 7_655 7_545
O3 Pb1 Pb2 O4 -61.71(11) 2_655 7_545
O3 Pb1 Pb2 O4 -113.57(12) 22_655 7_545
O3 Pb1 Pb2 O4 61.71(11) 17_656 7_545
Rh1 Pb1 Pb2 O4 -24.32(3) . 7_545
Rh1 Pb1 Pb2 O4 139.38(4) 7_655 7_545
Rh1 Pb1 Pb2 O4 24.32(3) 16_556 7_545
Rh1 Pb1 Pb2 O4 -139.38(4) 22_655 7_545
Pb2 Pb1 Pb2 O4 0.0 2_655 7_545
Bi2 Pb1 Pb2 O4 0.0 2_655 7_545
O4 Pb1 Pb2 O4 0.0 . 3_665
O3 Pb1 Pb2 O4 113.57(12) 7_655 3_665
O3 Pb1 Pb2 O4 -61.71(11) 2_655 3_665
O3 Pb1 Pb2 O4 -113.57(12) 22_655 3_665
O3 Pb1 Pb2 O4 61.71(11) 17_656 3_665
Rh1 Pb1 Pb2 O4 -24.32(3) . 3_665
Rh1 Pb1 Pb2 O4 139.38(4) 7_655 3_665
Rh1 Pb1 Pb2 O4 24.32(3) 16_556 3_665
Rh1 Pb1 Pb2 O4 -139.38(4) 22_655 3_665
Pb2 Pb1 Pb2 O4 0.0 2_655 3_665
Bi2 Pb1 Pb2 O4 0.0 2_655 3_665
O4 Pb1 Pb2 O1 72.42(16) . .
O3 Pb1 Pb2 O1 -174.01(19) 7_655 .
O3 Pb1 Pb2 O1 10.71(19) 2_655 .
O3 Pb1 Pb2 O1 -41.1(2) 22_655 .
O3 Pb1 Pb2 O1 134.1(2) 17_656 .
Rh1 Pb1 Pb2 O1 48.10(16) . .
Rh1 Pb1 Pb2 O1 -148.20(16) 7_655 .
Rh1 Pb1 Pb2 O1 96.74(16) 16_556 .
Rh1 Pb1 Pb2 O1 -66.96(17) 22_655 .
Pb2 Pb1 Pb2 O1 72.42(16) 2_655 .
Bi2 Pb1 Pb2 O1 72.42(16) 2_655 .
O4 Pb1 Pb2 O1 -72.42(16) . 16_556
O3 Pb1 Pb2 O1 41.1(2) 7_655 16_556
O3 Pb1 Pb2 O1 -134.1(2) 2_655 16_556
O3 Pb1 Pb2 O1 174.0(2) 22_655 16_556
O3 Pb1 Pb2 O1 -10.71(19) 17_656 16_556
Rh1 Pb1 Pb2 O1 -96.74(16) . 16_556
Rh1 Pb1 Pb2 O1 66.96(17) 7_655 16_556
Rh1 Pb1 Pb2 O1 -48.10(16) 16_556 16_556
Rh1 Pb1 Pb2 O1 148.20(16) 22_655 16_556
Pb2 Pb1 Pb2 O1 -72.42(16) 2_655 16_556
Bi2 Pb1 Pb2 O1 -72.42(16) 2_655 16_556
O4 Pb1 Pb2 Bi1 0.0 . 3_665
O3 Pb1 Pb2 Bi1 113.57(12) 7_655 3_665
O3 Pb1 Pb2 Bi1 -61.71(11) 2_655 3_665
O3 Pb1 Pb2 Bi1 -113.57(12) 22_655 3_665
O3 Pb1 Pb2 Bi1 61.71(11) 17_656 3_665
Rh1 Pb1 Pb2 Bi1 -24.32(3) . 3_665
Rh1 Pb1 Pb2 Bi1 139.38(4) 7_655 3_665
Rh1 Pb1 Pb2 Bi1 24.32(3) 16_556 3_665
Rh1 Pb1 Pb2 Bi1 -139.38(4) 22_655 3_665
Pb2 Pb1 Pb2 Bi1 0.0 2_655 3_665
Bi2 Pb1 Pb2 Bi1 0.0 2_655 3_665
O4 Pb1 Pb2 Pb1 0.0 . 3_665
O3 Pb1 Pb2 Pb1 113.57(12) 7_655 3_665
O3 Pb1 Pb2 Pb1 -61.71(11) 2_655 3_665
O3 Pb1 Pb2 Pb1 -113.57(12) 22_655 3_665
O3 Pb1 Pb2 Pb1 61.71(11) 17_656 3_665
Rh1 Pb1 Pb2 Pb1 -24.32(3) . 3_665
Rh1 Pb1 Pb2 Pb1 139.38(4) 7_655 3_665
Rh1 Pb1 Pb2 Pb1 24.32(3) 16_556 3_665
Rh1 Pb1 Pb2 Pb1 -139.38(4) 22_655 3_665
Pb2 Pb1 Pb2 Pb1 0.0 2_655 3_665
Bi2 Pb1 Pb2 Pb1 0.0 2_655 3_665
O3 Pb1 Pb2 Bi1 -66.43(12) 7_655 2_645
O3 Pb1 Pb2 Bi1 118.29(11) 2_655 2_645
O3 Pb1 Pb2 Bi1 66.43(12) 22_655 2_645
O3 Pb1 Pb2 Bi1 -118.29(11) 17_656 2_645
Rh1 Pb1 Pb2 Bi1 155.68(3) . 2_645
Rh1 Pb1 Pb2 Bi1 -40.62(4) 7_655 2_645
Rh1 Pb1 Pb2 Bi1 -155.68(3) 16_556 2_645
Rh1 Pb1 Pb2 Bi1 40.62(4) 22_655 2_645
Pb2 Pb1 Pb2 Bi1 180.0 2_655 2_645
Bi2 Pb1 Pb2 Bi1 180.0 2_655 2_645
O4 Pb1 Pb2 Pb1 180.0 . 2_645
O3 Pb1 Pb2 Pb1 -66.43(12) 7_655 2_645
O3 Pb1 Pb2 Pb1 118.29(11) 2_655 2_645
O3 Pb1 Pb2 Pb1 66.43(12) 22_655 2_645
O3 Pb1 Pb2 Pb1 -118.29(11) 17_656 2_645
Rh1 Pb1 Pb2 Pb1 155.68(3) . 2_645
Rh1 Pb1 Pb2 Pb1 -40.62(4) 7_655 2_645
Rh1 Pb1 Pb2 Pb1 -155.68(3) 16_556 2_645
Rh1 Pb1 Pb2 Pb1 40.62(4) 22_655 2_645
Pb2 Pb1 Pb2 Pb1 180.0 2_655 2_645
Bi2 Pb1 Pb2 Pb1 180.0 2_655 2_645
O4 Pb1 Rh1 O3 93.33(19) 9_765 2_655
O4 Pb1 Rh1 O3 137.0(3) . 2_655
O3 Pb1 Rh1 O3 169.4(3) 7_655 2_655
O3 Pb1 Rh1 O3 26.25(13) 22_655 2_655
O3 Pb1 Rh1 O3 -160.9(3) 17_656 2_655
Rh1 Pb1 Rh1 O3 109.96(18) 7_655 2_655
Rh1 Pb1 Rh1 O3 -167.98(18) 16_556 2_655
Rh1 Pb1 Rh1 O3 54.73(18) 22_655 2_655
Pb2 Pb1 Rh1 O3 109.96(18) 2_655 2_655
Bi2 Pb1 Rh1 O3 109.96(18) 2_655 2_655
O4 Pb1 Rh1 O3 158.1(2) 9_765 .
O4 Pb1 Rh1 O3 -158.2(3) . .
O3 Pb1 Rh1 O3 -125.9(3) 7_655 .
O3 Pb1 Rh1 O3 64.8(2) 2_655 .
O3 Pb1 Rh1 O3 91.0(2) 22_655 .
O3 Pb1 Rh1 O3 -96.2(3) 17_656 .
Rh1 Pb1 Rh1 O3 174.7(2) 7_655 .
Rh1 Pb1 Rh1 O3 -103.2(2) 16_556 .
Rh1 Pb1 Rh1 O3 119.5(2) 22_655 .
Pb2 Pb1 Rh1 O3 174.7(2) 2_655 .
Bi2 Pb1 Rh1 O3 174.7(2) 2_655 .
O4 Pb1 Rh1 O3 8.80(18) 9_765 3_665
O4 Pb1 Rh1 O3 52.5(2) . 3_665
O3 Pb1 Rh1 O3 84.8(2) 7_655 3_665
O3 Pb1 Rh1 O3 -84.5(2) 2_655 3_665
O3 Pb1 Rh1 O3 -58.28(18) 22_655 3_665
O3 Pb1 Rh1 O3 114.5(2) 17_656 3_665
Rh1 Pb1 Rh1 O3 25.43(16) 7_655 3_665
Rh1 Pb1 Rh1 O3 107.50(16) 16_556 3_665
Rh1 Pb1 Rh1 O3 -29.80(17) 22_655 3_665
Pb2 Pb1 Rh1 O3 25.43(16) 2_655 3_665
Bi2 Pb1 Rh1 O3 25.43(16) 2_655 3_665
O4 Pb1 Rh1 O4 -153.98(7) 9_765 3_665
O4 Pb1 Rh1 O4 -110.3(3) . 3_665
O3 Pb1 Rh1 O4 -78.0(2) 7_655 3_665
O3 Pb1 Rh1 O4 112.7(2) 2_655 3_665
O3 Pb1 Rh1 O4 138.94(17) 22_655 3_665
O3 Pb1 Rh1 O4 -48.26(18) 17_656 3_665
Rh1 Pb1 Rh1 O4 -137.36(14) 7_655 3_665
Rh1 Pb1 Rh1 O4 -55.29(14) 16_556 3_665
Rh1 Pb1 Rh1 O4 167.42(14) 22_655 3_665
Pb2 Pb1 Rh1 O4 -137.36(14) 2_655 3_665
Bi2 Pb1 Rh1 O4 -137.36(14) 2_655 3_665
O4 Pb1 Rh1 O4 -43.7(3) 9_765 .
O3 Pb1 Rh1 O4 32.4(2) 7_655 .
O3 Pb1 Rh1 O4 -137.0(3) 2_655 .
O3 Pb1 Rh1 O4 -110.7(2) 22_655 .
O3 Pb1 Rh1 O4 62.1(2) 17_656 .
Rh1 Pb1 Rh1 O4 -27.03(19) 7_655 .
Rh1 Pb1 Rh1 O4 55.03(19) 16_556 .
Rh1 Pb1 Rh1 O4 -82.3(2) 22_655 .
Pb2 Pb1 Rh1 O4 -27.03(19) 2_655 .
Bi2 Pb1 Rh1 O4 -27.03(19) 2_655 .
O4 Pb1 Rh1 O4 -86.9(2) 9_765 2_655
O4 Pb1 Rh1 O4 -43.3(3) . 2_655
O3 Pb1 Rh1 O4 -10.9(3) 7_655 2_655
O3 Pb1 Rh1 O4 179.7(3) 2_655 2_655
O3 Pb1 Rh1 O4 -154.0(2) 22_655 2_655
O3 Pb1 Rh1 O4 18.8(2) 17_656 2_655
Rh1 Pb1 Rh1 O4 -70.3(2) 7_655 2_655
Rh1 Pb1 Rh1 O4 11.8(2) 16_556 2_655
Rh1 Pb1 Rh1 O4 -125.5(2) 22_655 2_655
Pb2 Pb1 Rh1 O4 -70.3(2) 2_655 2_655
Bi2 Pb1 Rh1 O4 -70.3(2) 2_655 2_655
O4 Pb1 Rh1 Rh1 -98.70(7) 9_765 16_556
O4 Pb1 Rh1 Rh1 -55.03(19) . 16_556
O3 Pb1 Rh1 Rh1 -22.67(16) 7_655 16_556
O3 Pb1 Rh1 Rh1 167.98(18) 2_655 16_556
O3 Pb1 Rh1 Rh1 -165.77(10) 22_655 16_556
O3 Pb1 Rh1 Rh1 7.03(10) 17_656 16_556
Rh1 Pb1 Rh1 Rh1 -82.068(9) 7_655 16_556
Rh1 Pb1 Rh1 Rh1 -137.29(4) 22_655 16_556
Pb2 Pb1 Rh1 Rh1 -82.068(9) 2_655 16_556
Bi2 Pb1 Rh1 Rh1 -82.068(9) 2_655 16_556
O4 Pb1 Rh1 Pb1 -154.76(8) 9_765 3_665
O4 Pb1 Rh1 Pb1 -111.10(19) . 3_665
O3 Pb1 Rh1 Pb1 -78.73(16) 7_655 3_665
O3 Pb1 Rh1 Pb1 111.91(18) 2_655 3_665
O3 Pb1 Rh1 Pb1 138.16(10) 22_655 3_665
O3 Pb1 Rh1 Pb1 -49.03(11) 17_656 3_665
Rh1 Pb1 Rh1 Pb1 -138.13(4) 7_655 3_665
Rh1 Pb1 Rh1 Pb1 -56.06(3) 16_556 3_665
Rh1 Pb1 Rh1 Pb1 166.646(17) 22_655 3_665
Pb2 Pb1 Rh1 Pb1 -138.13(4) 2_655 3_665
Bi2 Pb1 Rh1 Pb1 -138.13(4) 2_655 3_665
O4 Pb1 Rh1 Bi1 -154.76(8) 9_765 3_665
O4 Pb1 Rh1 Bi1 -111.10(19) . 3_665
O3 Pb1 Rh1 Bi1 -78.73(16) 7_655 3_665
O3 Pb1 Rh1 Bi1 111.91(18) 2_655 3_665
O3 Pb1 Rh1 Bi1 138.16(10) 22_655 3_665
O3 Pb1 Rh1 Bi1 -49.03(11) 17_656 3_665
Rh1 Pb1 Rh1 Bi1 -138.13(4) 7_655 3_665
Rh1 Pb1 Rh1 Bi1 -56.06(3) 16_556 3_665
Rh1 Pb1 Rh1 Bi1 166.646(17) 22_655 3_665
Pb2 Pb1 Rh1 Bi1 -138.13(4) 2_655 3_665
Bi2 Pb1 Rh1 Bi1 -138.13(4) 2_655 3_665
O4 Pb1 Rh1 Pb1 -42.63(8) 9_765 2_655
O4 Pb1 Rh1 Pb1 1.03(19) . 2_655
O3 Pb1 Rh1 Pb1 33.40(16) 7_655 2_655
O3 Pb1 Rh1 Pb1 -135.96(18) 2_655 2_655
O3 Pb1 Rh1 Pb1 -109.71(11) 22_655 2_655
O3 Pb1 Rh1 Pb1 63.09(11) 17_656 2_655
Rh1 Pb1 Rh1 Pb1 -26.01(2) 7_655 2_655
Rh1 Pb1 Rh1 Pb1 56.06(3) 16_556 2_655
Rh1 Pb1 Rh1 Pb1 -81.23(6) 22_655 2_655
Pb2 Pb1 Rh1 Pb1 -26.01(2) 2_655 2_655
Bi2 Pb1 Rh1 Pb1 -26.01(2) 2_655 2_655
O3 Rh2 Rh3 O2 81.2(3) 24_655 14_665
O3 Rh2 Rh3 O2 -98.8(3) 13_655 14_665
O1 Rh2 Rh3 O2 0.0(3) 15_545 14_665
O1 Rh2 Rh3 O2 180.0(3) . 14_665
O2 Rh2 Rh3 O2 81.3(4) 3_765 14_665
O2 Rh2 Rh3 O2 -98.7(4) 13_755 14_665
Rh4 Rh2 Rh3 O2 31.0(2) 3_655 14_665
Rh4 Rh2 Rh3 O2 -149.0(2) . 14_665
Rh2 Rh2 Rh3 O2 -149.0(2) 14_665 14_665
Rh2 Rh2 Rh3 O2 31.0(2) 15_545 14_665
O3 Rh2 Rh3 O2 -0.1(3) 24_655 .
O3 Rh2 Rh3 O2 179.9(3) 13_655 .
O1 Rh2 Rh3 O2 -81.3(3) 15_545 .
O1 Rh2 Rh3 O2 98.7(3) . .
O2 Rh2 Rh3 O2 0.0 3_765 .
O2 Rh2 Rh3 O2 180.0 13_755 .
Rh4 Rh2 Rh3 O2 -50.3(2) 3_655 .
Rh4 Rh2 Rh3 O2 129.7(2) . .
Rh2 Rh2 Rh3 O2 129.7(2) 14_665 .
Rh2 Rh2 Rh3 O2 -50.3(2) 15_545 .
O3 Rh2 Rh3 O2 -0.1(3) 24_655 3_765
O3 Rh2 Rh3 O2 179.9(3) 13_655 3_765
O1 Rh2 Rh3 O2 -81.3(3) 15_545 3_765
O1 Rh2 Rh3 O2 98.7(3) . 3_765
O2 Rh2 Rh3 O2 180.0 13_755 3_765
Rh4 Rh2 Rh3 O2 -50.3(2) 3_655 3_765
Rh4 Rh2 Rh3 O2 129.7(2) . 3_765
Rh2 Rh2 Rh3 O2 129.7(2) 14_665 3_765
Rh2 Rh2 Rh3 O2 -50.3(2) 15_545 3_765
O3 Rh2 Rh3 O2 179.9(3) 24_655 13_755
O3 Rh2 Rh3 O2 -0.1(3) 13_655 13_755
O1 Rh2 Rh3 O2 98.7(3) 15_545 13_755
O1 Rh2 Rh3 O2 -81.3(3) . 13_755
O2 Rh2 Rh3 O2 180.0 3_765 13_755
Rh4 Rh2 Rh3 O2 129.7(2) 3_655 13_755
Rh4 Rh2 Rh3 O2 -50.3(2) . 13_755
Rh2 Rh2 Rh3 O2 -50.3(2) 14_665 13_755
Rh2 Rh2 Rh3 O2 129.7(2) 15_545 13_755
O3 Rh2 Rh3 O2 -98.8(3) 24_655 2_645
O3 Rh2 Rh3 O2 81.2(3) 13_655 2_645
O1 Rh2 Rh3 O2 180.0(3) 15_545 2_645
O1 Rh2 Rh3 O2 0.0(3) . 2_645
O2 Rh2 Rh3 O2 -98.7(4) 3_765 2_645
O2 Rh2 Rh3 O2 81.3(4) 13_755 2_645
Rh4 Rh2 Rh3 O2 -149.0(2) 3_655 2_645
Rh4 Rh2 Rh3 O2 31.0(2) . 2_645
Rh2 Rh2 Rh3 O2 31.0(2) 14_665 2_645
Rh2 Rh2 Rh3 O2 -149.0(2) 15_545 2_645
O3 Rh2 Rh3 O2 179.9(3) 24_655 15_545
O3 Rh2 Rh3 O2 -0.1(3) 13_655 15_545
O1 Rh2 Rh3 O2 98.7(3) 15_545 15_545
O1 Rh2 Rh3 O2 -81.3(3) . 15_545
O2 Rh2 Rh3 O2 180.0 3_765 15_545
O2 Rh2 Rh3 O2 0.0 13_755 15_545
Rh4 Rh2 Rh3 O2 129.7(2) 3_655 15_545
Rh4 Rh2 Rh3 O2 -50.3(2) . 15_545
Rh2 Rh2 Rh3 O2 -50.3(2) 14_665 15_545
Rh2 Rh2 Rh3 O2 129.7(2) 15_545 15_545
O3 Rh2 Rh3 Rh2 50.20(19) 24_655 15_545
O3 Rh2 Rh3 Rh2 -129.80(19) 13_655 15_545
O1 Rh2 Rh3 Rh2 -31.05(18) 15_545 15_545
O1 Rh2 Rh3 Rh2 148.95(18) . 15_545
O1 Rh2 Rh3 Rh2 -31.05(18) . 3_765
O1 Rh2 Rh3 Rh2 -31.05(18) 15_545 2_645
O1 Rh2 Rh3 Rh2 148.95(18) . 2_645
O2 Rh2 Rh3 Rh2 50.3(2) 3_765 2_645
O2 Rh2 Rh3 Rh2 -129.7(2) 13_755 2_645
Rh4 Rh2 Rh3 Rh2 0.0 3_655 2_645
Rh4 Rh2 Rh3 Rh2 180.0 . 2_645
Rh2 Rh2 Rh3 Rh2 180.0 14_665 2_645
Rh2 Rh2 Rh3 Rh2 0.0 15_545 2_645
O3 Rh2 Rh3 Rh2 -129.80(19) 24_655 14_665
O3 Rh2 Rh3 Rh2 50.20(19) 13_655 14_665
O1 Rh2 Rh3 Rh2 148.95(18) 15_545 14_665
O1 Rh2 Rh3 Rh2 -31.05(18) . 14_665
O2 Rh2 Rh3 Rh2 -129.7(2) 3_765 14_665
O2 Rh2 Rh3 Rh2 50.3(2) 13_755 14_665
Rh4 Rh2 Rh3 Rh2 180.0 3_655 14_665
Rh4 Rh2 Rh3 Rh2 0.0 . 14_665
Rh2 Rh2 Rh3 Rh2 180.0 15_545 14_665
O3 Rh2 Rh4 O3 -89.0(3) 24_655 13_655
O1 Rh2 Rh4 O3 -4.3(4) 15_545 13_655
O1 Rh2 Rh4 O3 174.6(3) . 13_655
O2 Rh2 Rh4 O3 174.5(4) 3_765 13_655
O2 Rh2 Rh4 O3 93.5(3) 13_755 13_655
Rh4 Rh2 Rh4 O3 -55.5(2) 3_655 13_655
Rh3 Rh2 Rh4 O3 124.5(2) . 13_655
O3 Rh2 Rh4 O3 91.0(3) 24_655 .
O3 Rh2 Rh4 O3 180.0 13_655 .
O1 Rh2 Rh4 O3 175.7(4) 15_545 .
O1 Rh2 Rh4 O3 -5.4(3) . .
O2 Rh2 Rh4 O3 -5.5(4) 3_765 .
O2 Rh2 Rh4 O3 -86.5(3) 13_755 .
Rh4 Rh2 Rh4 O3 124.5(2) 3_655 .
Rh3 Rh2 Rh4 O3 -55.5(2) . .
Rh2 Rh2 Rh4 O3 -55.5(2) 14_665 .
O3 Rh2 Rh4 O3 -0.07(13) 24_655 23
O3 Rh2 Rh4 O3 88.9(3) 13_655 23
O1 Rh2 Rh4 O3 84.6(3) 15_545 23
O1 Rh2 Rh4 O3 -96.5(3) . 23
O2 Rh2 Rh4 O3 -96.6(3) 3_765 23
O2 Rh2 Rh4 O3 -177.6(2) 13_755 23
Rh4 Rh2 Rh4 O3 33.42(15) 3_655 23
Rh3 Rh2 Rh4 O3 -146.58(15) . 23
O3 Rh2 Rh4 O3 179.93(13) 24_655 11_655
O3 Rh2 Rh4 O3 -91.1(3) 13_655 11_655
O1 Rh2 Rh4 O3 -95.4(3) 15_545 11_655
O1 Rh2 Rh4 O3 83.5(3) . 11_655
O2 Rh2 Rh4 O3 83.4(3) 3_765 11_655
O2 Rh2 Rh4 O3 2.4(2) 13_755 11_655
Rh4 Rh2 Rh4 O3 -146.58(15) 3_655 11_655
Rh3 Rh2 Rh4 O3 33.42(15) . 11_655
O3 Rh2 Rh4 O1 96.4(3) 24_655 .
O3 Rh2 Rh4 O1 -174.6(3) 13_655 .
O1 Rh2 Rh4 O1 -179.0(3) 15_545 .
O2 Rh2 Rh4 O1 -0.2(4) 3_765 .
O2 Rh2 Rh4 O1 -81.2(3) 13_755 .
Rh3 Rh2 Rh4 O1 -50.1(2) . .
Rh2 Rh2 Rh4 O1 -50.1(2) 14_665 .
O3 Rh2 Rh4 O1 -83.6(3) 24_655 13_655
O3 Rh2 Rh4 O1 5.4(3) 13_655 13_655
O1 Rh2 Rh4 O1 1.0(3) 15_545 13_655
O1 Rh2 Rh4 O1 180.0 . 13_655
O2 Rh2 Rh4 O1 179.8(4) 3_765 13_655
O2 Rh2 Rh4 O1 98.8(3) 13_755 13_655
Rh4 Rh2 Rh4 O1 -50.1(2) 3_655 13_655
Rh3 Rh2 Rh4 O1 129.9(2) . 13_655
O3 Rh2 Rh4 Rh2 -124.5(2) 13_655 14_665
O2 Rh2 Rh4 Rh2 50.0(3) 3_765 14_665
O3 Rh2 Rh4 Rh2 -33.49(14) 24_655 2_545
O3 Rh2 Rh4 Rh2 55.5(2) 13_655 2_545
O1 Rh2 Rh4 Rh2 51.1(3) 15_545 2_545
O1 Rh2 Rh4 Rh2 -129.9(2) . 2_545
O2 Rh2 Rh4 Rh2 -130.0(3) 3_765 2_545
O2 Rh2 Rh4 Rh2 148.95(18) 13_755 2_545
Rh4 Rh2 Rh4 Rh2 0.0 3_655 2_545
O3 Rh4 O1 Rh2 93.5(2) 13_655 14_665
O3 Rh4 O1 Rh2 -86.5(2) . 14_665
O3 Rh4 O1 Rh2 -176.4(2) 23 14_665
O3 Rh4 O1 Rh2 3.6(2) 11_655 14_665
Rh2 Rh4 O1 Rh2 180.0 2_545 14_665
Rh2 Rh4 O1 Rh2 97.1(3) . 14_665
Rh2 Rh4 O1 Rh2 -82.9(3) 13_655 14_665
O3 Rh4 O1 Rh2 -3.6(2) 13_655 .
O3 Rh4 O1 Rh2 176.4(2) . .
O3 Rh4 O1 Rh2 86.5(2) 23 .
O3 Rh4 O1 Rh2 -93.5(2) 11_655 .
Rh2 Rh4 O1 Rh2 -97.1(3) 14_665 .
Rh2 Rh4 O1 Rh2 82.9(3) 2_545 .
Rh2 Rh4 O1 Rh2 180.0 13_655 .
O3 Rh4 O1 Pb2 -135.04(14) 13_655 .
O3 Rh4 O1 Pb2 44.96(14) . .
O3 Rh4 O1 Pb2 -44.96(14) 23 .
O3 Rh4 O1 Pb2 135.04(14) 11_655 .
Rh2 Rh4 O1 Pb2 131.45(16) 14_665 .
Rh2 Rh4 O1 Pb2 -48.55(16) 2_545 .
Rh2 Rh4 O1 Pb2 -131.45(16) . .
Rh2 Rh4 O1 Pb2 48.55(16) 13_655 .
O3 Rh2 O1 Rh4 -87.4(2) 24_655 .
O3 Rh2 O1 Rh4 3.6(2) 13_655 .
O2 Rh2 O1 Rh4 179.9(2) 3_765 .
O2 Rh2 O1 Rh4 96.3(3) 13_755 .
Rh4 Rh2 O1 Rh4 -84.5(3) 3_655 .
Rh3 Rh2 O1 Rh4 138.15(16) . .
Rh2 Rh2 O1 Rh4 96.0(3) 14_665 .
Rh2 Rh2 O1 Rh4 179.559(14) 15_545 .
O3 Rh2 O1 Rh2 176.6(2) 24_655 14_665
O3 Rh2 O1 Rh2 -92.4(3) 13_655 14_665
O2 Rh2 O1 Rh2 83.9(3) 3_765 14_665
O2 Rh2 O1 Rh2 0.3(3) 13_755 14_665
Rh4 Rh2 O1 Rh2 179.546(15) 3_655 14_665
Rh4 Rh2 O1 Rh2 -96.0(3) . 14_665
Rh3 Rh2 O1 Rh2 42.2(2) . 14_665
Rh2 Rh2 O1 Rh2 83.6(3) 15_545 14_665
O3 Rh2 O1 Pb2 60.8(3) 24_655 .
O3 Rh2 O1 Pb2 151.8(2) 13_655 .
O2 Rh2 O1 Pb2 -31.9(3) 3_765 .
O2 Rh2 O1 Pb2 -115.5(3) 13_755 .
Rh4 Rh2 O1 Pb2 63.8(4) 3_655 .
Rh4 Rh2 O1 Pb2 148.2(3) . .
Rh3 Rh2 O1 Pb2 -73.6(2) . .
Rh2 Rh2 O1 Pb2 -115.8(4) 14_665 .
Rh2 Rh2 O1 Pb2 -32.2(3) 15_545 .
O4 Pb2 O1 Rh4 43.38(16) 7_545 .
O4 Pb2 O1 Rh4 -43.38(16) 3_665 .
O1 Pb2 O1 Rh4 0.0 16_556 .
Bi1 Pb2 O1 Rh4 0.0 3_665 .
Pb1 Pb2 O1 Rh4 0.0 3_665 .
Pb1 Pb2 O1 Rh4 -100.318(15) . .
Bi1 Pb2 O1 Rh4 100.318(15) 2_645 .
Pb1 Pb2 O1 Rh4 100.318(15) 2_645 .
O4 Pb2 O1 Rh2 170.2(3) 7_545 14_665
O4 Pb2 O1 Rh2 83.4(2) 3_665 14_665
O1 Pb2 O1 Rh2 126.8(2) 16_556 14_665
Bi1 Pb2 O1 Rh2 126.8(2) 3_665 14_665
Pb1 Pb2 O1 Rh2 126.8(2) 3_665 14_665
Pb1 Pb2 O1 Rh2 26.5(2) . 14_665
Bi1 Pb2 O1 Rh2 -132.9(2) 2_645 14_665
Pb1 Pb2 O1 Rh2 -132.9(2) 2_645 14_665
O4 Pb2 O1 Rh2 -83.4(2) 7_545 .
O4 Pb2 O1 Rh2 -170.2(3) 3_665 .
O1 Pb2 O1 Rh2 -126.8(2) 16_556 .
Bi1 Pb2 O1 Rh2 -126.8(2) 3_665 .
Pb1 Pb2 O1 Rh2 -126.8(2) 3_665 .
Pb1 Pb2 O1 Rh2 132.9(2) . .
Bi1 Pb2 O1 Rh2 -26.5(2) 2_645 .
Pb1 Pb2 O1 Rh2 -26.5(2) 2_645 .
O2 Rh3 O2 Rh2 0.0 14_665 2_645
O2 Rh3 O2 Rh2 83.5(3) 3_765 2_645
O2 Rh3 O2 Rh2 180.0 2_645 2_645
O2 Rh3 O2 Rh2 -96.5(3) 15_545 2_645
Rh2 Rh3 O2 Rh2 -96.5(3) 13_755 2_645
Rh2 Rh3 O2 Rh2 41.77(16) 15_545 2_645
Rh2 Rh3 O2 Rh2 83.5(3) . 2_645
Rh2 Rh3 O2 Rh2 -138.23(16) 3_765 2_645
Rh2 Rh3 O2 Rh2 180.0 14_665 2_645
O2 Rh3 O2 Rh2 96.5(3) 14_665 13_755
O2 Rh3 O2 Rh2 180.0 3_765 13_755
O2 Rh3 O2 Rh2 -83.5(3) 2_645 13_755
O2 Rh3 O2 Rh2 0.0 15_545 13_755
Rh2 Rh3 O2 Rh2 138.23(16) 15_545 13_755
Rh2 Rh3 O2 Rh2 180.0 . 13_755
Rh2 Rh3 O2 Rh2 -41.77(16) 3_765 13_755
Rh2 Rh3 O2 Rh2 96.5(3) 2_645 13_755
Rh2 Rh3 O2 Rh2 -83.5(3) 14_665 13_755
O3 Rh4 O3 Rh2 -87.9(2) 23 13_655
O3 Rh4 O3 Rh2 92.1(2) 11_655 13_655
O1 Rh4 O3 Rh2 176.4(2) . 13_655
O1 Rh4 O3 Rh2 -3.6(2) 13_655 13_655
Rh2 Rh4 O3 Rh2 134.00(15) 14_665 13_655
Rh2 Rh4 O3 Rh2 -46.00(15) 2_545 13_655
Rh2 Rh4 O3 Rh2 180.0 . 13_655
O3 Rh4 O3 Rh1 130.8(2) 23 .
O3 Rh4 O3 Rh1 -49.2(2) 11_655 .
O1 Rh4 O3 Rh1 35.1(3) . .
O1 Rh4 O3 Rh1 -144.9(3) 13_655 .
Rh2 Rh4 O3 Rh1 -7.3(3) 14_665 .
Rh2 Rh4 O3 Rh1 172.7(3) 2_545 .
Rh2 Rh4 O3 Rh1 38.7(4) . .
Rh2 Rh4 O3 Rh1 -141.3(4) 13_655 .
O3 Rh4 O3 Pb1 28.9(2) 23 3_665
O3 Rh4 O3 Pb1 -151.1(2) 11_655 3_665
O1 Rh4 O3 Pb1 -66.79(18) . 3_665
O1 Rh4 O3 Pb1 113.21(18) 13_655 3_665
Rh2 Rh4 O3 Pb1 -109.16(11) 14_665 3_665
Rh2 Rh4 O3 Pb1 70.84(11) 2_545 3_665
Rh2 Rh4 O3 Pb1 -63.2(2) . 3_665
Rh2 Rh4 O3 Pb1 116.8(2) 13_655 3_665
O3 Rh4 O3 Bi1 28.9(2) 23 3_665
O3 Rh4 O3 Bi1 -151.1(2) 11_655 3_665
O1 Rh4 O3 Bi1 -66.79(18) . 3_665
O1 Rh4 O3 Bi1 113.21(18) 13_655 3_665
Rh2 Rh4 O3 Bi1 -109.16(11) 14_665 3_665
Rh2 Rh4 O3 Bi1 70.84(11) 2_545 3_665
Rh2 Rh4 O3 Bi1 -63.2(2) . 3_665
Rh2 Rh4 O3 Bi1 116.8(2) 13_655 3_665
O3 Rh1 O3 Rh2 -119.17(12) 2_655 13_655
O3 Rh1 O3 Rh2 -11.5(4) 3_665 13_655
O4 Rh1 O3 Rh2 154.4(3) 3_665 13_655
O4 Rh1 O3 Rh2 126.0(8) . 13_655
O4 Rh1 O3 Rh2 71.2(3) 2_655 13_655
Rh1 Rh1 O3 Rh2 114.6(3) 16_556 13_655
Pb1 Rh1 O3 Rh2 -163.59(14) . 13_655
Pb1 Rh1 O3 Rh2 126.9(3) 3_665 13_655
Bi1 Rh1 O3 Rh2 126.9(3) 3_665 13_655
Pb1 Rh1 O3 Rh2 38.8(3) 2_655 13_655
O3 Rh1 O3 Rh4 11.8(4) 2_655 .
O3 Rh1 O3 Rh4 119.42(13) 3_665 .
O4 Rh1 O3 Rh4 -74.6(3) 3_665 .
O4 Rh1 O3 Rh4 -103.1(8) . .
O4 Rh1 O3 Rh4 -157.9(3) 2_655 .
Rh1 Rh1 O3 Rh4 -114.4(3) 16_556 .
Pb1 Rh1 O3 Rh4 -32.6(4) . .
Pb1 Rh1 O3 Rh4 -102.2(3) 3_665 .
Bi1 Rh1 O3 Rh4 -102.2(3) 3_665 .
Pb1 Rh1 O3 Rh4 169.8(2) 2_655 .
O3 Rh1 O3 Pb1 114.0(2) 2_655 3_665
O3 Rh1 O3 Pb1 -138.4(2) 3_665 3_665
O4 Rh1 O3 Pb1 27.57(19) 3_665 3_665
O4 Rh1 O3 Pb1 -0.9(9) . 3_665
O4 Rh1 O3 Pb1 -55.72(19) 2_655 3_665
Rh1 Rh1 O3 Pb1 -12.23(18) 16_556 3_665
Pb1 Rh1 O3 Pb1 69.5(2) . 3_665
Bi1 Rh1 O3 Pb1 0.0 3_665 3_665
Pb1 Rh1 O3 Pb1 -88.04(14) 2_655 3_665
O3 Rh1 O3 Bi1 114.0(2) 2_655 3_665
O3 Rh1 O3 Bi1 -138.4(2) 3_665 3_665
O4 Rh1 O3 Bi1 27.57(19) 3_665 3_665
O4 Rh1 O3 Bi1 -0.9(9) . 3_665
O4 Rh1 O3 Bi1 -55.72(19) 2_655 3_665
Rh1 Rh1 O3 Bi1 -12.23(18) 16_556 3_665
Pb1 Rh1 O3 Bi1 69.5(2) . 3_665
Pb1 Rh1 O3 Bi1 0.0 3_665 3_665
Pb1 Rh1 O3 Bi1 -88.04(14) 2_655 3_665
O3 Rh1 O4 Rh1 -130.8(2) 2_655 16_556
O3 Rh1 O4 Rh1 -13.4(9) . 16_556
O3 Rh1 O4 Rh1 125.5(2) 3_665 16_556
O4 Rh1 O4 Rh1 -41.92(8) 3_665 16_556
O4 Rh1 O4 Rh1 41.92(8) 2_655 16_556
Pb1 Rh1 O4 Rh1 -99.6(2) . 16_556
Pb1 Rh1 O4 Rh1 -14.2(2) 3_665 16_556
Bi1 Rh1 O4 Rh1 -14.2(2) 3_665 16_556
Pb1 Rh1 O4 Rh1 81.46(15) 2_655 16_556
O3 Rh1 O4 Bi2 80.9(4) 2_655 2_655
O3 Rh1 O4 Bi2 -161.8(6) . 2_655
O3 Rh1 O4 Bi2 -22.9(4) 3_665 2_655
O4 Rh1 O4 Bi2 169.7(5) 3_665 2_655
O4 Rh1 O4 Bi2 -106.4(5) 2_655 2_655
Rh1 Rh1 O4 Bi2 -148.3(5) 16_556 2_655
Pb1 Rh1 O4 Bi2 112.0(4) . 2_655
Pb1 Rh1 O4 Bi2 -162.5(3) 3_665 2_655
Bi1 Rh1 O4 Bi2 -162.5(3) 3_665 2_655
Pb1 Rh1 O4 Bi2 -66.9(4) 2_655 2_655
O3 Rh1 O4 Pb2 80.9(4) 2_655 2_655
O3 Rh1 O4 Pb2 -161.8(6) . 2_655
O3 Rh1 O4 Pb2 -22.9(4) 3_665 2_655
O4 Rh1 O4 Pb2 169.7(5) 3_665 2_655
O4 Rh1 O4 Pb2 -106.4(5) 2_655 2_655
Rh1 Rh1 O4 Pb2 -148.3(5) 16_556 2_655
Pb1 Rh1 O4 Pb2 112.0(4) . 2_655
Pb1 Rh1 O4 Pb2 -162.5(3) 3_665 2_655
Bi1 Rh1 O4 Pb2 -162.5(3) 3_665 2_655
Pb1 Rh1 O4 Pb2 -66.9(4) 2_655 2_655
O3 Rh1 O4 Pb1 -31.11(19) 2_655 .
O3 Rh1 O4 Pb1 86.2(8) . .
O3 Rh1 O4 Pb1 -134.9(2) 3_665 .
O4 Rh1 O4 Pb1 57.7(3) 3_665 .
O4 Rh1 O4 Pb1 141.6(2) 2_655 .
Rh1 Rh1 O4 Pb1 99.6(2) 16_556 .
Pb1 Rh1 O4 Pb1 85.45(15) 3_665 .
Bi1 Rh1 O4 Pb1 85.45(15) 3_665 .
Pb1 Rh1 O4 Pb1 -178.9(2) 2_655 .
O4 Pb1 O4 Rh1 139.04(15) 9_765 .
O3 Pb1 O4 Rh1 -159.14(14) 7_655 .
O3 Pb1 O4 Rh1 25.63(14) 2_655 .
O3 Pb1 O4 Rh1 77.2(2) 22_655 .
O3 Pb1 O4 Rh1 -107.6(3) 17_656 .
Rh1 Pb1 O4 Rh1 163.41(13) 7_655 .
Rh1 Pb1 O4 Rh1 -81.9(3) 16_556 .
Rh1 Pb1 O4 Rh1 114.66(19) 22_655 .
Pb2 Pb1 O4 Rh1 139.04(15) 2_655 .
Bi2 Pb1 O4 Rh1 139.04(15) 2_655 .
O4 Pb1 O4 Rh1 -139.04(15) 9_765 16_556
O3 Pb1 O4 Rh1 -77.2(2) 7_655 16_556
O3 Pb1 O4 Rh1 107.6(3) 2_655 16_556
O3 Pb1 O4 Rh1 159.14(14) 22_655 16_556
O3 Pb1 O4 Rh1 -25.63(14) 17_656 16_556
Rh1 Pb1 O4 Rh1 81.9(3) . 16_556
Rh1 Pb1 O4 Rh1 -114.66(19) 7_655 16_556
Rh1 Pb1 O4 Rh1 -163.41(13) 22_655 16_556
Pb2 Pb1 O4 Rh1 -139.04(15) 2_655 16_556
Bi2 Pb1 O4 Rh1 -139.04(15) 2_655 16_556
O4 Pb1 O4 Bi2 0.0 9_765 2_655
O3 Pb1 O4 Bi2 61.82(12) 7_655 2_655
O3 Pb1 O4 Bi2 -113.41(13) 2_655 2_655
O3 Pb1 O4 Bi2 -61.82(12) 22_655 2_655
O3 Pb1 O4 Bi2 113.41(13) 17_656 2_655
Rh1 Pb1 O4 Bi2 -139.04(15) . 2_655
Rh1 Pb1 O4 Bi2 24.38(4) 7_655 2_655
Rh1 Pb1 O4 Bi2 139.04(15) 16_556 2_655
Rh1 Pb1 O4 Bi2 -24.38(4) 22_655 2_655
Pb2 Pb1 O4 Bi2 0.0 2_655 2_655
O4 Pb1 O4 Pb2 0.0 9_765 2_655
O3 Pb1 O4 Pb2 61.82(12) 7_655 2_655
O3 Pb1 O4 Pb2 -113.41(13) 2_655 2_655
O3 Pb1 O4 Pb2 -61.82(12) 22_655 2_655
O3 Pb1 O4 Pb2 113.41(13) 17_656 2_655
Rh1 Pb1 O4 Pb2 -139.04(15) . 2_655
Rh1 Pb1 O4 Pb2 24.38(4) 7_655 2_655
Rh1 Pb1 O4 Pb2 139.04(15) 16_556 2_655
Rh1 Pb1 O4 Pb2 -24.38(4) 22_655 2_655
Bi2 Pb1 O4 Pb2 0.0 2_655 2_655
